data_7109114
loop_
_publ_author_name
'Ina S. Dubinsky-Davidchik'
'Israel Goldberg'
'Arkadi Vigalok'
'Andrei N. Vedernikov'

_publ_section_title
;
 Unprecedented 1,3-migration of the aryl ligand in metallacyclic aryl
 alpha-naphthyl Pt(IV) difluorides to produce beta-arylnaphthyl Pt(II)
 complexes
;
_journal_name_full Chem.Commun.
_journal_page_first 3446
_journal_paper_doi 10.1039/c3cc41079j
_journal_volume 49
_journal_year 2013
_chemical_formula_moiety 'C30 H33 F3 N P Pt'
_chemical_formula_sum 'C30 H33 F3 N P Pt'
_chemical_formula_weight 690.63
_chemical_name_systematic
;
?
;
_space_group_IT_number 15
_symmetry_cell_setting monoclinic
_symmetry_space_group_name_Hall '-C 2yc'
_symmetry_space_group_name_H-M 'C 1 2/c 1'
_atom_sites_solution_hydrogens geom
_atom_sites_solution_primary direct
_atom_sites_solution_secondary difmap
_audit_creation_method SHELXL-97
_cell_angle_alpha 90.00
_cell_angle_beta 116.11(4)
_cell_angle_gamma 90.00
_cell_formula_units_Z 8
_cell_length_a 34.5182(11)
_cell_length_b 7.8685(6)
_cell_length_c 26.5569(9)
_cell_measurement_reflns_used 5719
_cell_measurement_temperature 110(2)
_cell_measurement_theta_max 25.10
_cell_measurement_theta_min 1.31
_cell_volume 6477(2)
_computing_cell_refinement 'Saint, Bruker-AXS'
_computing_data_collection 'Apex2, Bruker-AXS'
_computing_data_reduction 'Saint, Bruker-AXS'
_computing_structure_refinement 'SHELXL-97 (Sheldrick, 2008)'
_computing_structure_solution SIR-97
_diffrn_ambient_temperature 110(2)
_diffrn_detector_area_resol_mean 1.75
_diffrn_measured_fraction_theta_full 0.952
_diffrn_measured_fraction_theta_max 0.952
_diffrn_measurement_device_type 'ApexKappa, Bruker-AXS'
_diffrn_measurement_method '0.5 deg. \f scans'
_diffrn_radiation_monochromator graphite
_diffrn_radiation_source 'fine-focus sealed tube'
_diffrn_radiation_type MoK\a
_diffrn_radiation_wavelength 0.71073
_diffrn_reflns_av_R_equivalents 0.0406
_diffrn_reflns_av_sigmaI/netI 0.0613
_diffrn_reflns_limit_h_max 40
_diffrn_reflns_limit_h_min -40
_diffrn_reflns_limit_k_max 6
_diffrn_reflns_limit_k_min -9
_diffrn_reflns_limit_l_max 31
_diffrn_reflns_limit_l_min -31
_diffrn_reflns_number 14734
_diffrn_reflns_theta_full 25.10
_diffrn_reflns_theta_max 25.10
_diffrn_reflns_theta_min 1.31
_diffrn_standards_number 0
_exptl_absorpt_coefficient_mu 4.416
_exptl_absorpt_correction_T_max 0.6665
_exptl_absorpt_correction_T_min 0.3071
_exptl_absorpt_correction_type multi-scan
_exptl_absorpt_process_details 'Apex2, Bruker-AXS'
_exptl_crystal_colour colorless
_exptl_crystal_density_diffrn 1.416
_exptl_crystal_density_method 'not measured'
_exptl_crystal_description plate
_exptl_crystal_F_000 2720
_exptl_crystal_size_max 0.35
_exptl_crystal_size_mid 0.25
_exptl_crystal_size_min 0.10
_platon_squeeze_details
;
;
_refine_diff_density_max 1.799
_refine_diff_density_min -1.755
_refine_diff_density_rms 0.162
_refine_ls_extinction_method none
_refine_ls_goodness_of_fit_ref 0.976
_refine_ls_hydrogen_treatment constr
_refine_ls_matrix_type full
_refine_ls_number_parameters 331
_refine_ls_number_reflns 5496
_refine_ls_number_restraints 0
_refine_ls_restrained_S_all 0.976
_refine_ls_R_factor_all 0.0594
_refine_ls_R_factor_gt 0.0417
_refine_ls_shift/su_max 0.000
_refine_ls_shift/su_mean 0.000
_refine_ls_structure_factor_coef Fsqd
_refine_ls_weighting_details 'calc w=1/[\s^2^(Fo^2^)+(0.0620P)^2^+0.0000P] where P=(Fo^2^+2Fc^2^)/3'
_refine_ls_weighting_scheme calc
_refine_ls_wR_factor_gt 0.0972
_refine_ls_wR_factor_ref 0.1033
_reflns_number_gt 4321
_reflns_number_total 5496
_reflns_threshold_expression >2sigma(I)
_cod_data_source_file c3cc41079j.txt
_cod_data_source_block ar94sq
_cod_original_sg_symbol_H-M 'C 2/c'
_cod_database_code 7109114

loop_
_symmetry_equiv_pos_as_xyz
'x, y, z'
'-x, y, -z+1/2'
'x+1/2, y+1/2, z'
'-x+1/2, y+1/2, -z+1/2'
'-x, -y, -z'
'x, -y, z-1/2'
'-x+1/2, -y+1/2, -z'
'x+1/2, -y+1/2, z-1/2'

loop_
_atom_site_label
_atom_site_type_symbol
_atom_site_fract_x
_atom_site_fract_y
_atom_site_fract_z
_atom_site_U_iso_or_equiv
_atom_site_adp_type
_atom_site_occupancy
_atom_site_symmetry_multiplicity
_atom_site_calc_flag
_atom_site_refinement_flags
Pt1 Pt 0.121013(8) 0.43881(3) 0.104923(10) 0.02170(10) Uani 1 1 d .
P1 P 0.10871(6) 0.4070(2) 0.18306(7) 0.0232(4) Uani 1 1 d .
F1 F 0.06928(13) 0.6048(5) 0.06303(16) 0.0316(10) Uani 1 1 d .
F2 F 0.10790(15) 0.6414(9) -0.09433(16) 0.0779(19) Uani 1 1 d .
F3 F 0.24129(14) 0.7385(7) 0.05820(16) 0.0586(15) Uani 1 1 d .
N1 N 0.08180(17) 0.2458(7) 0.0451(2) 0.0227(13) Uani 1 1 d .
C1 C 0.1289(2) 0.6253(9) 0.2019(3) 0.0292(17) Uani 1 1 d .
C2 C 0.0939(3) 0.7600(10) 0.1795(3) 0.045(2) Uani 1 1 d .
H2A H 0.0764 0.7551 0.2002 0.067 Uiso 1 1 calc R
H2B H 0.0754 0.7392 0.1396 0.067 Uiso 1 1 calc R
H2C H 0.1071 0.8726 0.1842 0.067 Uiso 1 1 calc R
C3 C 0.1579(2) 0.6624(10) 0.2636(3) 0.041(2) Uani 1 1 d .
H3A H 0.1733 0.7695 0.2668 0.061 Uiso 1 1 calc R
H3B H 0.1788 0.5699 0.2796 0.061 Uiso 1 1 calc R
H3C H 0.1402 0.6719 0.2839 0.061 Uiso 1 1 calc R
C4 C 0.1530(2) 0.2692(8) 0.2261(2) 0.0210(15) Uani 1 1 d .
C5 C 0.17653(19) 0.2073(9) 0.1975(2) 0.0208(15) Uani 1 1 d .
C6 C 0.2097(2) 0.0883(8) 0.2232(3) 0.0214(15) Uani 1 1 d .
C7 C 0.2200(2) 0.0356(9) 0.2787(3) 0.0300(17) Uani 1 1 d .
H7 H 0.2418 -0.0471 0.2965 0.036 Uiso 1 1 calc R
C8 C 0.1990(2) 0.1024(10) 0.3059(3) 0.0334(19) Uani 1 1 d .
H8 H 0.2074 0.0687 0.3437 0.040 Uiso 1 1 calc R
C9 C 0.1654(2) 0.2189(9) 0.2817(3) 0.0285(17) Uani 1 1 d .
C10 C 0.1447(3) 0.2869(12) 0.3169(3) 0.045(2) Uani 1 1 d .
H10A H 0.1251 0.2013 0.3196 0.067 Uiso 1 1 calc R
H10B H 0.1285 0.3903 0.2996 0.067 Uiso 1 1 calc R
H10C H 0.1671 0.3135 0.3546 0.067 Uiso 1 1 calc R
C11 C 0.2314(2) 0.0184(10) 0.1936(3) 0.0329(18) Uani 1 1 d .
H11 H 0.2522 -0.0689 0.2101 0.039 Uiso 1 1 calc R
C12 C 0.2224(2) 0.0764(10) 0.1419(3) 0.0325(18) Uani 1 1 d .
H12 H 0.2369 0.0291 0.1219 0.039 Uiso 1 1 calc R
C13 C 0.1922(2) 0.2048(10) 0.1173(3) 0.0280(16) Uani 1 1 d .
H13 H 0.1878 0.2470 0.0817 0.034 Uiso 1 1 calc R
C14 C 0.1683(2) 0.2734(8) 0.1426(2) 0.0192(14) Uani 1 1 d .
C15 C 0.0553(2) 0.3479(9) 0.1808(3) 0.0302(17) Uani 1 1 d .
C16 C 0.0208(2) 0.4165(11) 0.1242(3) 0.042(2) Uani 1 1 d .
H16A H -0.0077 0.3759 0.1182 0.063 Uiso 1 1 calc R
H16B H 0.0272 0.3761 0.0937 0.063 Uiso 1 1 calc R
H16C H 0.0212 0.5410 0.1249 0.063 Uiso 1 1 calc R
C17 C 0.0461(3) 0.4205(11) 0.2286(3) 0.047(2) Uani 1 1 d .
H17A H 0.0150 0.4184 0.2173 0.071 Uiso 1 1 calc R
H17B H 0.0566 0.5378 0.2365 0.071 Uiso 1 1 calc R
H17C H 0.0610 0.3512 0.2624 0.071 Uiso 1 1 calc R
C18 C 0.0530(2) 0.1565(10) 0.1800(3) 0.038(2) Uani 1 1 d .
H18A H 0.0767 0.1113 0.2140 0.056 Uiso 1 1 calc R
H18B H 0.0556 0.1135 0.1469 0.056 Uiso 1 1 calc R
H18C H 0.0254 0.1205 0.1785 0.056 Uiso 1 1 calc R
C19 C 0.1458(2) 0.5316(9) 0.0520(3) 0.0251(16) Uani 1 1 d .
C20 C 0.1190(2) 0.5492(10) -0.0058(3) 0.0355(19) Uani 1 1 d .
H20 H 0.0901 0.5084 -0.0216 0.043 Uiso 1 1 calc R
C21 C 0.1347(3) 0.6245(12) -0.0384(3) 0.045(2) Uani 1 1 d .
C22 C 0.1759(2) 0.6893(12) -0.0190(3) 0.043(2) Uani 1 1 d .
H22 H 0.1861 0.7398 -0.0433 0.052 Uiso 1 1 calc R
C23 C 0.2008(2) 0.6761(11) 0.0372(3) 0.039(2) Uani 1 1 d .
C24 C 0.1873(2) 0.5978(10) 0.0725(3) 0.0325(18) Uani 1 1 d .
H24 H 0.2064 0.5883 0.1113 0.039 Uiso 1 1 calc R
C25 C 0.0443(2) 0.2909(11) 0.0025(3) 0.042(2) Uani 1 1 d .
H25 H 0.0355 0.4065 -0.0008 0.050 Uiso 1 1 calc R
C26 C 0.0182(3) 0.1763(13) -0.0363(3) 0.068(3) Uani 1 1 d .
H26 H -0.0082 0.2125 -0.0660 0.082 Uiso 1 1 calc R
C27 C 0.0302(3) 0.0120(14) -0.0325(4) 0.074(4) Uani 1 1 d .
H27 H 0.0126 -0.0675 -0.0599 0.089 Uiso 1 1 calc R
C28 C 0.0684(3) -0.0405(10) 0.0115(3) 0.047(2) Uani 1 1 d .
H28 H 0.0775 -0.1558 0.0156 0.057 Uiso 1 1 calc R
C29 C 0.0928(2) 0.0834(9) 0.0494(3) 0.0291(17) Uani 1 1 d .
H29 H 0.1189 0.0496 0.0802 0.035 Uiso 1 1 calc R
C30 C 0.1535(2) 0.6210(9) 0.1650(3) 0.0277(17) Uani 1 1 d .
H30A H 0.1841 0.5885 0.1875 0.033 Uiso 1 1 calc R
H30B H 0.1524 0.7331 0.1474 0.033 Uiso 1 1 calc R

loop_
_atom_site_aniso_label
_atom_site_aniso_U_11
_atom_site_aniso_U_22
_atom_site_aniso_U_33
_atom_site_aniso_U_23
_atom_site_aniso_U_13
_atom_site_aniso_U_12
Pt1 0.02453(15) 0.02044(18) 0.02434(14) 0.00450(12) 0.01459(11) 0.00228(13)
P1 0.0281(10) 0.0236(12) 0.0252(8) 0.0021(7) 0.0184(8) 0.0015(8)
F1 0.039(2) 0.022(3) 0.043(2) 0.0144(18) 0.025(2) 0.0095(18)
F2 0.056(3) 0.151(6) 0.023(2) 0.014(3) 0.014(2) -0.036(4)
F3 0.042(3) 0.101(5) 0.039(2) 0.014(3) 0.022(2) -0.024(3)
N1 0.029(3) 0.017(4) 0.023(3) 0.007(2) 0.013(2) 0.003(2)
C1 0.038(4) 0.010(4) 0.048(4) -0.003(3) 0.027(4) -0.001(3)
C2 0.058(6) 0.018(5) 0.074(6) -0.002(4) 0.043(5) 0.010(4)
C3 0.061(5) 0.029(5) 0.048(4) -0.019(4) 0.038(4) -0.020(4)
C4 0.027(4) 0.015(4) 0.024(3) 0.000(3) 0.014(3) -0.003(3)
C5 0.021(3) 0.020(4) 0.018(3) 0.003(3) 0.006(3) 0.002(3)
C6 0.020(3) 0.018(4) 0.024(3) 0.004(3) 0.008(3) -0.005(3)
C7 0.028(4) 0.026(5) 0.028(3) 0.006(3) 0.005(3) 0.002(3)
C8 0.033(4) 0.040(5) 0.023(3) 0.007(3) 0.010(3) -0.002(3)
C9 0.035(4) 0.027(5) 0.025(3) 0.003(3) 0.015(3) -0.008(3)
C10 0.058(5) 0.056(6) 0.030(4) 0.000(4) 0.028(4) -0.003(4)
C11 0.025(4) 0.028(5) 0.041(4) 0.002(3) 0.011(3) 0.010(3)
C12 0.035(4) 0.035(5) 0.034(4) -0.006(3) 0.021(3) 0.005(4)
C13 0.030(4) 0.035(5) 0.022(3) 0.001(3) 0.014(3) 0.003(3)
C14 0.029(4) 0.017(4) 0.016(3) 0.001(3) 0.014(3) 0.002(3)
C15 0.037(4) 0.023(5) 0.043(4) 0.008(3) 0.028(3) 0.004(3)
C16 0.031(4) 0.049(6) 0.056(5) 0.021(4) 0.030(4) 0.010(4)
C17 0.047(5) 0.056(6) 0.061(5) 0.000(4) 0.044(4) 0.006(4)
C18 0.029(4) 0.052(6) 0.038(4) 0.007(4) 0.021(3) -0.003(4)
C19 0.034(4) 0.014(4) 0.031(3) 0.009(3) 0.018(3) 0.011(3)
C20 0.031(4) 0.053(6) 0.024(3) 0.003(4) 0.014(3) -0.004(4)
C21 0.045(5) 0.070(7) 0.024(4) 0.006(4) 0.018(4) -0.003(4)
C22 0.039(5) 0.068(7) 0.030(4) 0.004(4) 0.022(3) -0.018(4)
C23 0.034(4) 0.055(6) 0.031(4) 0.008(4) 0.016(3) -0.013(4)
C24 0.031(4) 0.043(5) 0.027(3) 0.008(3) 0.016(3) -0.004(3)
C25 0.036(5) 0.039(6) 0.038(4) 0.015(4) 0.005(3) -0.008(4)
C26 0.060(6) 0.043(7) 0.053(5) 0.028(5) -0.020(4) -0.034(5)
C27 0.084(8) 0.052(7) 0.039(5) 0.009(5) -0.015(5) -0.037(6)
C28 0.070(6) 0.019(5) 0.041(4) -0.005(4) 0.013(4) -0.008(4)
C29 0.033(4) 0.026(5) 0.026(3) 0.007(3) 0.011(3) 0.003(3)
C30 0.039(4) 0.020(4) 0.034(4) 0.000(3) 0.025(3) -0.006(3)

loop_
_atom_type_symbol
_atom_type_description
_atom_type_scat_dispersion_real
_atom_type_scat_dispersion_imag
_atom_type_scat_source
C C 0.0033 0.0016 'International Tables Vol C Tables 4.2.6.8 and 6.1.1.4'
H H 0.0000 0.0000 'International Tables Vol C Tables 4.2.6.8 and 6.1.1.4'
F F 0.0171 0.0103 'International Tables Vol C Tables 4.2.6.8 and 6.1.1.4'
P P 0.1023 0.0942 'International Tables Vol C Tables 4.2.6.8 and 6.1.1.4'
Pt Pt -1.7033 8.3905 'International Tables Vol C Tables 4.2.6.8 and 6.1.1.4'
N N 0.0061 0.0033 'International Tables Vol C Tables 4.2.6.8 and 6.1.1.4'

loop_
_geom_angle_atom_site_label_1
_geom_angle_atom_site_label_2
_geom_angle_atom_site_label_3
_geom_angle
C14 Pt1 C19 94.5(3)
C14 Pt1 C30 91.1(4)
C19 Pt1 C30 91.9(4)
C14 Pt1 F1 177.5(2)
C19 Pt1 F1 86.0(3)
C30 Pt1 F1 91.4(3)
C14 Pt1 N1 91.1(3)
C19 Pt1 N1 93.5(4)
C30 Pt1 N1 174.0(2)
F1 Pt1 N1 86.4(3)
C14 Pt1 P1 85.0(2)
C19 Pt1 P1 160.4(2)
C30 Pt1 P1 68.5(3)
F1 Pt1 P1 95.4(2)
N1 Pt1 P1 106.1(3)
C4 P1 C1 105.9(4)
C4 P1 C15 114.6(4)
C1 P1 C15 119.4(3)
C4 P1 Pt1 101.2(3)
C1 P1 Pt1 86.9(2)
C15 P1 Pt1 124.4(2)
C29 N1 C25 117.6(6)
C29 N1 Pt1 123.1(5)
C25 N1 Pt1 119.3(6)
C2 C1 C3 108.6(6)
C2 C1 C30 109.3(6)
C3 C1 C30 113.5(7)
C2 C1 P1 113.8(6)
C3 C1 P1 117.6(5)
C30 C1 P1 93.2(4)
C1 C2 H2A 109.5
C1 C2 H2B 109.5
H2A C2 H2B 109.5
C1 C2 H2C 109.5
H2A C2 H2C 109.5
H2B C2 H2C 109.5
C1 C3 H3A 109.5
C1 C3 H3B 109.5
H3A C3 H3B 109.5
C1 C3 H3C 109.5
H3A C3 H3C 109.5
H3B C3 H3C 109.5
C9 C4 C5 118.9(6)
C9 C4 P1 128.1(5)
C5 C4 P1 113.0(5)
C6 C5 C4 120.4(6)
C6 C5 C14 118.9(5)
C4 C5 C14 120.6(6)
C5 C6 C11 120.5(6)
C5 C6 C7 118.7(6)
C11 C6 C7 120.8(7)
C8 C7 C6 120.0(7)
C8 C7 H7 120.0
C6 C7 H7 120.0
C7 C8 C9 123.2(7)
C7 C8 H8 118.4
C9 C8 H8 118.4
C8 C9 C4 118.7(6)
C8 C9 C10 118.3(6)
C4 C9 C10 123.1(7)
C9 C10 H10A 109.5
C9 C10 H10B 109.5
H10A C10 H10B 109.5
C9 C10 H10C 109.5
H10A C10 H10C 109.5
H10B C10 H10C 109.5
C12 C11 C6 119.6(7)
C12 C11 H11 120.2
C6 C11 H11 120.2
C11 C12 C13 120.8(6)
C11 C12 H12 119.6
C13 C12 H12 119.6
C14 C13 C12 122.7(6)
C14 C13 H13 118.6
C12 C13 H13 118.6
C13 C14 C5 117.0(6)
C13 C14 Pt1 123.2(5)
C5 C14 Pt1 119.6(4)
C18 C15 C17 110.6(6)
C18 C15 C16 108.8(6)
C17 C15 C16 108.7(7)
C18 C15 P1 107.0(5)
C17 C15 P1 115.8(5)
C16 C15 P1 105.7(5)
C15 C16 H16A 109.5
C15 C16 H16B 109.5
H16A C16 H16B 109.5
C15 C16 H16C 109.5
H16A C16 H16C 109.5
H16B C16 H16C 109.5
C15 C17 H17A 109.5
C15 C17 H17B 109.5
H17A C17 H17B 109.5
C15 C17 H17C 109.5
H17A C17 H17C 109.5
H17B C17 H17C 109.5
C15 C18 H18A 109.5
C15 C18 H18B 109.5
H18A C18 H18B 109.5
C15 C18 H18C 109.5
H18A C18 H18C 109.5
H18B C18 H18C 109.5
C24 C19 C20 117.4(6)
C24 C19 Pt1 121.8(5)
C20 C19 Pt1 120.3(6)
C21 C20 C19 119.2(7)
C21 C20 H20 120.4
C19 C20 H20 120.4
C20 C21 F2 118.0(7)
C20 C21 C22 124.3(7)
F2 C21 C22 117.7(6)
C23 C22 C21 115.6(6)
C23 C22 H22 122.2
C21 C22 H22 122.2
F3 C23 C22 117.7(6)
F3 C23 C24 119.1(6)
C22 C23 C24 123.2(7)
C23 C24 C19 120.2(7)
C23 C24 H24 119.9
C19 C24 H24 119.9
N1 C25 C26 122.2(9)
N1 C25 H25 118.9
C26 C25 H25 118.9
C27 C26 C25 119.9(8)
C27 C26 H26 120.1
C25 C26 H26 120.1
C26 C27 C28 119.8(8)
C26 C27 H27 120.1
C28 C27 H27 120.1
C27 C28 C29 116.8(8)
C27 C28 H28 121.6
C29 C28 H28 121.6
N1 C29 C28 123.8(7)
N1 C29 H29 118.1
C28 C29 H29 118.1
C1 C30 Pt1 103.9(5)
C1 C30 H30A 111.0
Pt1 C30 H30A 111.0
C1 C30 H30B 111.0
Pt1 C30 H30B 111.0
H30A C30 H30B 109.0

loop_
_geom_bond_atom_site_label_1
_geom_bond_atom_site_label_2
_geom_bond_distance
Pt1 C14 1.981(8)
Pt1 C19 2.073(8)
Pt1 C30 2.070(9)
Pt1 F1 2.094(7)
Pt1 N1 2.184(8)
Pt1 P1 2.308(2)
P1 C4 1.811(8)
P1 C1 1.838(10)
P1 C15 1.877(10)
F2 C21 1.367(9)
F3 C23 1.349(9)
N1 C29 1.324(10)
N1 C25 1.339(9)
C1 C2 1.520(11)
C1 C3 1.525(11)
C1 C30 1.554(9)
C2 H2A 0.9800
C2 H2B 0.9800
C2 H2C 0.9800
C3 H3A 0.9800
C3 H3B 0.9800
C3 H3C 0.9800
C4 C9 1.402(10)
C4 C5 1.421(9)
C5 C6 1.401(10)
C5 C14 1.455(10)
C6 C11 1.415(10)
C6 C7 1.417(10)
C7 C8 1.337(10)
C7 H7 0.9500
C8 C9 1.393(10)
C8 H8 0.9500
C9 C10 1.503(10)
C10 H10A 0.9800
C10 H10B 0.9800
C10 H10C 0.9800
C11 C12 1.348(11)
C11 H11 0.9500
C12 C13 1.391(10)
C12 H12 0.9500
C13 C14 1.381(9)
C13 H13 0.9500
C15 C18 1.507(12)
C15 C17 1.547(10)
C15 C16 1.546(11)
C16 H16A 0.9800
C16 H16B 0.9800
C16 H16C 0.9800
C17 H17A 0.9800
C17 H17B 0.9800
C17 H17C 0.9800
C18 H18A 0.9800
C18 H18B 0.9800
C18 H18C 0.9800
C19 C24 1.393(11)
C19 C20 1.407(10)
C20 C21 1.346(10)
C20 H20 0.9500
C21 C22 1.378(11)
C22 C23 1.362(10)
C22 H22 0.9500
C23 C24 1.363(9)
C24 H24 0.9500
C25 C26 1.367(12)
C25 H25 0.9500
C26 C27 1.348(15)
C26 H26 0.9500
C27 C28 1.385(13)
C27 H27 0.9500
C28 C29 1.388(11)
C28 H28 0.9500
C29 H29 0.9500
C30 H30A 0.9900
C30 H30B 0.9900

loop_
_platon_squeeze_void_nr
_platon_squeeze_void_average_x
_platon_squeeze_void_average_y
_platon_squeeze_void_average_z
_platon_squeeze_void_volume
_platon_squeeze_void_count_electrons
_platon_squeeze_void_content
1 0.164 0.250 -0.086 831 256 ' '
2 0.664 0.750 -0.086 831 256 ' '
